data_7037804
loop_
_publ_author_name
'Gruener, B.'
'Hnyk, D.'
'Stibr, B.'
'Cisarova, I.'
'Plzak, Z.'

_publ_section_title
;
 Phosphaborane chemistry. Syntheses and calculated molecular structures of
 mono- and di-chloro derivatives of 1,2-diphospha-closo-dodecaborane(10)
;
_journal_name_full 'Journal of the Chemical Society. Dalton Transactions'
_journal_page_first 2954
_journal_page_last 2959
_journal_volume 2002
_journal_year 2002
_chemical_formula_sum 'B10 Cl2 H8 P2'
_chemical_name_systematic 'Cl2 (P2 B10 H8)'
_space_group_IT_number 61
_symmetry_space_group_name_Hall '-P 2ac 2ab'
_symmetry_space_group_name_H-M 'P b c a'
_cell_angle_alpha 90
_cell_angle_beta 90
_cell_angle_gamma 90
_cell_formula_units_Z 8
_cell_length_a 13.283
_cell_length_b 12.311
_cell_length_c 13.786
_cell_volume 2254.383
_citation_journal_id_ASTM JCSDAA
_cod_data_source_file Gruener_JCSDAA_2002_486.cif
_cod_data_source_block H8B10Cl2P2
_cod_original_formula_sum 'H8 B10 Cl2 P2'
_cod_database_code 7037804

loop_
_symmetry_equiv_pos_as_xyz
x,y,z
-x+1/2,-y,z+1/2
x+1/2,-y+1/2,-z
-x,y+1/2,-z+1/2
-x,-y,-z
x-1/2,y,-z-1/2
-x-1/2,y-1/2,z
x,-y-1/2,z-1/2

loop_
_atom_site_label
_atom_site_type_symbol
_atom_site_fract_x
_atom_site_fract_y
_atom_site_fract_z
_atom_site_occupancy
_atom_site_U_iso_or_equiv
Cl1 Cl -0.21589 0.60517 0.22862 1 0.0
H8 H -0.45 0.625 -0.089 1 0.0
H2 H -0.386 0.948 0.067 1 0.0
B4 B -0.4951 0.8134 0.134 1 0.0
H5 H -0.324 0.816 -0.09 1 0.0
P2 P -0.45287 0.6715 0.20848 1 0.0
H4 H -0.247 0.621 -0.004 1 0.0
B6 B -0.3037 0.6661 0.0254 1 0.0
H6 H -0.528 0.836 -0.037 1 0.0
B3 B -0.3894 0.8793 0.069 1 0.0
B1 B -0.3052 0.6719 0.1527 1 0.0
B2 B -0.2761 0.7933 0.0816 1 0.0
H1 H -0.207 0.821 0.084 1 0.0
H7 H -0.585 0.648 0.075 1 0.0
B7 B -0.3526 0.7879 -0.0245 1 0.0
P1 P -0.3537 0.82394 0.20412 1 0.0
H3 H -0.407 0.514 0.095 1 0.0
B9 B -0.5168 0.6815 0.0757 1 0.0
Cl2 Cl -0.59176 0.88997 0.19112 1 0.0
B5 B -0.4028 0.5978 0.0868 1 0.0
B8 B -0.4817 0.7991 0.0067 1 0.0
B10 B -0.4288 0.6704 -0.0213 1 0.0
